data_1553978
loop_
_publ_author_name
'Someswarao, B.'
'P., Rasvan Khan'
'Reddy, B. Jagan Mohan'
'B., Sridhar'
'B., V. Subba Reddy'

_publ_section_title
;
 Tandem Prins-type cyclization for the stereoselective construction of
 fused polycyclic ring systems
;
_journal_issue 8
_journal_name_full 'Organic Chemistry Frontiers'
_journal_page_first 1320
_journal_paper_doi 10.1039/C7QO01164D
_journal_volume 5
_journal_year 2018
_chemical_absolute_configuration unk
_chemical_formula_moiety 'C18 H18 O2'
_chemical_formula_sum 'C18 H18 O2'
_chemical_formula_weight 266.32
_space_group_crystal_system orthorhombic
_space_group_IT_number 19
_space_group_name_Hall 'P 2ac 2ab'
_space_group_name_H-M_alt 'P 21 21 21'
_atom_sites_solution_hydrogens geom
_audit_creation_method SHELXL-2014/7
_audit_update_record
;
2017-08-05 deposited with the CCDC.
2018-02-20 downloaded from the CCDC.
;
_cell_angle_alpha 90
_cell_angle_beta 90
_cell_angle_gamma 90
_cell_formula_units_Z 4
_cell_length_a 7.9384(9)
_cell_length_b 9.9744(12)
_cell_length_c 17.126(2)
_cell_measurement_reflns_used 6494
_cell_measurement_temperature 294(2)
_cell_measurement_theta_max 28.19
_cell_measurement_theta_min 2.36
_cell_volume 1356.0(3)
_computing_cell_refinement 'SAINT (Bruker, 2001)'
_computing_data_collection 'SMART (Bruker, 2001)'
_computing_data_reduction 'SAINT (Bruker, 2001)'
_computing_molecular_graphics 'SHELXL2014 (Sheldrick, 2015)'
_computing_publication_material 'SHELXL2014 (Sheldrick, 2015)'
_computing_structure_refinement 'SHELXL-2014/7 (Sheldrick, 2015)'
_computing_structure_solution 'SHELXL-2014/7 (Sheldrick, 2015)'
_diffrn_ambient_temperature 294(2)
_diffrn_measured_fraction_theta_full 1.000
_diffrn_measured_fraction_theta_max 0.992
_diffrn_measurement_device_type 'Bruker SMART APEX CCD area-detector'
_diffrn_measurement_method \w
_diffrn_radiation_type MoK\a
_diffrn_radiation_wavelength 0.71073
_diffrn_reflns_av_R_equivalents 0.0395
_diffrn_reflns_av_unetI/netI 0.0267
_diffrn_reflns_Laue_measured_fraction_full 1.000
_diffrn_reflns_Laue_measured_fraction_max 0.992
_diffrn_reflns_limit_h_max 10
_diffrn_reflns_limit_h_min -10
_diffrn_reflns_limit_k_max 13
_diffrn_reflns_limit_k_min -13
_diffrn_reflns_limit_l_max 22
_diffrn_reflns_limit_l_min -22
_diffrn_reflns_number 15919
_diffrn_reflns_point_group_measured_fraction_full 1.000
_diffrn_reflns_point_group_measured_fraction_max 0.981
_diffrn_reflns_theta_full 25.242
_diffrn_reflns_theta_max 28.253
_diffrn_reflns_theta_min 2.363
_exptl_absorpt_coefficient_mu 0.084
_exptl_absorpt_correction_T_max 0.98
_exptl_absorpt_correction_T_min 0.95
_exptl_absorpt_correction_type multi-scan
_exptl_absorpt_process_details 'SADABS; Bruker,2001'
_exptl_crystal_colour colorless
_exptl_crystal_density_diffrn 1.305
_exptl_crystal_description block
_exptl_crystal_F_000 568
_exptl_crystal_size_max 0.260
_exptl_crystal_size_mid 0.220
_exptl_crystal_size_min 0.110
_refine_diff_density_max 0.457
_refine_diff_density_min -0.217
_refine_diff_density_rms 0.068
_refine_ls_abs_structure_details
;
 Flack x determined using 1188 quotients [(I+)-(I-)]/[(I+)+(I-)]
 (Parsons, Flack and Wagner, Acta Cryst. B69 (2013) 249-259).
;
_refine_ls_abs_structure_Flack -0.5(5)
_refine_ls_extinction_method none
_refine_ls_goodness_of_fit_ref 1.246
_refine_ls_hydrogen_treatment constr
_refine_ls_matrix_type full
_refine_ls_number_parameters 181
_refine_ls_number_reflns 3293
_refine_ls_number_restraints 0
_refine_ls_restrained_S_all 1.246
_refine_ls_R_factor_all 0.0732
_refine_ls_R_factor_gt 0.0717
_refine_ls_shift/su_max 0.000
_refine_ls_shift/su_mean 0.000
_refine_ls_structure_factor_coef Fsqd
_refine_ls_weighting_details 'w=1/[\s^2^(Fo^2^)+(0.0719P)^2^+0.5425P] where P=(Fo^2^+2Fc^2^)/3'
_refine_ls_weighting_scheme calc
_refine_ls_wR_factor_gt 0.1684
_refine_ls_wR_factor_ref 0.1693
_reflns_Friedel_coverage 0.715
_reflns_Friedel_fraction_full 1.000
_reflns_Friedel_fraction_max 0.966
_reflns_number_gt 3206
_reflns_number_total 3293
_reflns_threshold_expression 'I > 2\s(I)'
_cod_data_source_file c7qo01164d2.cif
_cod_data_source_block BE32m
_cod_database_code 1553978
_shelx_shelxl_version_number 2014/7
_shelx_space_group_comment
;
The symmetry employed for this shelxl refinement is uniquely defined
by the following loop, which should always be used as a source of
symmetry information in preference to the above space-group names.
They are only intended as comments.
;
_shelx_estimated_absorpt_t_min 0.979
_shelx_estimated_absorpt_t_max 0.991

loop_
_space_group_symop_operation_xyz
'x, y, z'
'-x+1/2, -y, z+1/2'
'-x, y+1/2, -z+1/2'
'x+1/2, -y+1/2, -z'

loop_
_atom_site_label
_atom_site_type_symbol
_atom_site_fract_x
_atom_site_fract_y
_atom_site_fract_z
_atom_site_U_iso_or_equiv
_atom_site_adp_type
_atom_site_occupancy
_atom_site_site_symmetry_order
_atom_site_calc_flag
_atom_site_refinement_flags_posn
_atom_site_refinement_flags_adp
C1 C 0.5966(4) 0.8927(3) 0.81081(18) 0.0296(6) Uani 1 1 d . .
C2 C 0.6893(5) 0.8436(3) 0.8718(2) 0.0395(8) Uani 1 1 d . .
H2 H 0.7985 0.8135 0.8627 0.047 Uiso 1 1 calc R U
C3 C 0.6232(6) 0.8376(4) 0.9474(2) 0.0450(9) Uani 1 1 d . .
H3 H 0.6894 0.8052 0.9881 0.054 Uiso 1 1 calc R U
C4 C 0.4632(5) 0.8788(4) 0.96214(19) 0.0421(8) Uani 1 1 d . .
H4 H 0.4214 0.8758 1.0128 0.050 Uiso 1 1 calc R U
C5 C 0.3599(4) 0.9263(3) 0.90085(19) 0.0361(7) Uani 1 1 d . .
C6 C 0.4254(4) 0.9322(3) 0.82401(18) 0.0298(6) Uani 1 1 d . .
C7 C 0.3214(4) 0.9779(3) 0.76189(18) 0.0316(6) Uani 1 1 d . .
C8 C 0.1596(4) 1.0170(4) 0.7779(2) 0.0433(8) Uani 1 1 d . .
H8 H 0.0909 1.0471 0.7376 0.052 Uiso 1 1 calc R U
C9 C 0.0962(5) 1.0121(4) 0.8542(3) 0.0525(10) Uani 1 1 d . .
H9 H -0.0137 1.0399 0.8638 0.063 Uiso 1 1 calc R U
C10 C 0.1922(5) 0.9677(4) 0.9144(2) 0.0467(9) Uani 1 1 d . .
H10 H 0.1477 0.9646 0.9646 0.056 Uiso 1 1 calc R U
C11 C 0.6703(4) 0.9062(3) 0.73106(19) 0.0339(7) Uani 1 1 d . .
H11 H 0.7546 0.8356 0.7234 0.041 Uiso 1 1 calc R U
C12 C 0.7702(5) 1.0629(5) 0.6433(2) 0.0522(10) Uani 1 1 d . .
H12A H 0.8862 1.0493 0.6275 0.063 Uiso 1 1 calc R U
H12B H 0.7398 1.1553 0.6327 0.063 Uiso 1 1 calc R U
C13 C 0.6547(5) 0.9683(4) 0.5985(2) 0.0465(9) Uani 1 1 d . .
H13A H 0.7192 0.9012 0.5704 0.056 Uiso 1 1 calc R U
H13B H 0.5850 1.0172 0.5616 0.056 Uiso 1 1 calc R U
C14 C 0.5465(4) 0.9035(3) 0.66312(18) 0.0331(7) Uani 1 1 d . .
C15 C 0.4871(6) 0.7608(4) 0.6452(2) 0.0461(9) Uani 1 1 d . .
H15A H 0.5818 0.7080 0.6269 0.055 Uiso 1 1 calc R U
H15B H 0.4451 0.7196 0.6927 0.055 Uiso 1 1 calc R U
C16 C 0.3491(7) 0.7600(4) 0.5836(2) 0.0566(11) Uani 1 1 d . .
H16A H 0.3946 0.7891 0.5339 0.068 Uiso 1 1 calc R U
H16B H 0.3055 0.6697 0.5774 0.068 Uiso 1 1 calc R U
C17 C 0.2093(6) 0.8528(5) 0.6086(3) 0.0569(11) Uani 1 1 d . .
H17A H 0.1225 0.8539 0.5687 0.068 Uiso 1 1 calc R U
H17B H 0.1593 0.8196 0.6565 0.068 Uiso 1 1 calc R U
C18 C 0.3952(4) 0.9952(3) 0.68075(18) 0.0310(6) Uani 1 1 d . .
H18 H 0.4386 1.0872 0.6787 0.037 Uiso 1 1 calc R U
O1 O 0.7514(3) 1.0348(3) 0.72490(14) 0.0428(6) Uani 1 1 d . .
O2 O 0.2700(3) 0.9864(3) 0.62084(14) 0.0435(6) Uani 1 1 d . .

loop_
_atom_site_aniso_label
_atom_site_aniso_U_11
_atom_site_aniso_U_22
_atom_site_aniso_U_33
_atom_site_aniso_U_23
_atom_site_aniso_U_13
_atom_site_aniso_U_12
C1 0.0338(15) 0.0252(13) 0.0297(14) 0.0012(12) -0.0040(13) -0.0013(12)
C2 0.0397(17) 0.0340(16) 0.0449(18) 0.0044(14) -0.0078(15) 0.0026(14)
C3 0.063(2) 0.0413(18) 0.0302(16) 0.0076(14) -0.0154(16) -0.0067(17)
C4 0.060(2) 0.0408(18) 0.0250(15) 0.0010(13) 0.0047(15) -0.0121(17)
C5 0.0424(18) 0.0299(15) 0.0361(16) -0.0051(12) 0.0045(13) -0.0100(13)
C6 0.0346(15) 0.0210(12) 0.0337(15) -0.0016(11) -0.0010(12) -0.0044(11)
C7 0.0322(14) 0.0261(14) 0.0364(15) -0.0035(12) -0.0039(12) -0.0028(12)
C8 0.0283(15) 0.049(2) 0.0526(19) -0.0052(17) -0.0081(15) 0.0036(15)
C9 0.0313(17) 0.057(2) 0.069(2) -0.013(2) 0.0113(17) -0.0031(17)
C10 0.048(2) 0.050(2) 0.0415(18) -0.0096(16) 0.0167(16) -0.0109(17)
C11 0.0300(15) 0.0338(15) 0.0378(16) 0.0014(13) 0.0029(13) 0.0104(13)
C12 0.047(2) 0.061(2) 0.049(2) 0.0178(19) 0.0035(17) -0.0010(19)
C13 0.054(2) 0.054(2) 0.0320(16) 0.0047(15) 0.0091(15) 0.0073(18)
C14 0.0441(17) 0.0286(15) 0.0267(13) 0.0001(11) 0.0028(13) 0.0058(13)
C15 0.071(3) 0.0280(16) 0.0393(17) -0.0033(14) -0.0003(18) 0.0071(17)
C16 0.082(3) 0.044(2) 0.044(2) -0.0094(17) -0.007(2) -0.011(2)
C17 0.062(3) 0.058(3) 0.051(2) -0.0076(19) -0.0214(19) -0.015(2)
C18 0.0364(15) 0.0223(13) 0.0344(14) 0.0018(12) -0.0070(12) 0.0010(11)
O1 0.0356(12) 0.0543(15) 0.0384(12) 0.0070(11) 0.0011(10) -0.0077(12)
O2 0.0513(15) 0.0411(13) 0.0381(12) 0.0023(10) -0.0161(11) 0.0027(11)

loop_
_atom_type_symbol
_atom_type_description
_atom_type_scat_dispersion_real
_atom_type_scat_dispersion_imag
_atom_type_scat_source
C C 0.0033 0.0016 'International Tables Vol C Tables 4.2.6.8 and 6.1.1.4'
H H 0.0000 0.0000 'International Tables Vol C Tables 4.2.6.8 and 6.1.1.4'
O O 0.0106 0.0060 'International Tables Vol C Tables 4.2.6.8 and 6.1.1.4'

loop_
_geom_angle_atom_site_label_1
_geom_angle_atom_site_label_2
_geom_angle_atom_site_label_3
_geom_angle
C2 C1 C6 119.2(3)
C2 C1 C11 121.3(3)
C6 C1 C11 119.4(3)
C1 C2 C3 121.3(3)
C1 C2 H2 119.3
C3 C2 H2 119.3
C4 C3 C2 120.6(3)
C4 C3 H3 119.7
C2 C3 H3 119.7
C3 C4 C5 120.4(3)
C3 C4 H4 119.8
C5 C4 H4 119.8
C10 C5 C4 121.5(3)
C10 C5 C6 119.1(3)
C4 C5 C6 119.4(3)
C5 C6 C7 119.7(3)
C5 C6 C1 118.9(3)
C7 C6 C1 121.4(3)
C8 C7 C6 119.0(3)
C8 C7 C18 120.9(3)
C6 C7 C18 119.8(3)
C7 C8 C9 120.9(3)
C7 C8 H8 119.5
C9 C8 H8 119.5
C10 C9 C8 121.2(3)
C10 C9 H9 119.4
C8 C9 H9 119.4
C9 C10 C5 120.0(3)
C9 C10 H10 120.0
C5 C10 H10 120.0
O1 C11 C1 108.8(3)
O1 C11 C14 104.4(3)
C1 C11 C14 116.4(3)
O1 C11 H11 109.0
C1 C11 H11 109.0
C14 C11 H11 109.0
O1 C12 C13 107.9(3)
O1 C12 H12A 110.1
C13 C12 H12A 110.1
O1 C12 H12B 110.1
C13 C12 H12B 110.1
H12A C12 H12B 108.4
C12 C13 C14 103.4(3)
C12 C13 H13A 111.1
C14 C13 H13A 111.1
C12 C13 H13B 111.1
C14 C13 H13B 111.1
H13A C13 H13B 109.0
C11 C14 C15 111.6(3)
C11 C14 C18 110.1(2)
C15 C14 C18 110.6(3)
C11 C14 C13 100.5(3)
C15 C14 C13 114.7(3)
C18 C14 C13 109.0(3)
C16 C15 C14 111.4(3)
C16 C15 H15A 109.3
C14 C15 H15A 109.3
C16 C15 H15B 109.3
C14 C15 H15B 109.3
H15A C15 H15B 108.0
C17 C16 C15 109.3(3)
C17 C16 H16A 109.8
C15 C16 H16A 109.8
C17 C16 H16B 109.8
C15 C16 H16B 109.8
H16A C16 H16B 108.3
O2 C17 C16 111.5(4)
O2 C17 H17A 109.3
C16 C17 H17A 109.3
O2 C17 H17B 109.3
C16 C17 H17B 109.3
H17A C17 H17B 108.0
O2 C18 C7 112.4(3)
O2 C18 C14 111.4(3)
C7 C18 C14 114.4(2)
O2 C18 H18 106.0
C7 C18 H18 106.0
C14 C18 H18 106.0
C12 O1 C11 107.0(3)
C18 O2 C17 113.3(3)

loop_
_geom_bond_atom_site_label_1
_geom_bond_atom_site_label_2
_geom_bond_distance
C1 C2 1.368(4)
C1 C6 1.433(4)
C1 C11 1.492(4)
C2 C3 1.399(5)
C2 H2 0.9300
C3 C4 1.358(6)
C3 H3 0.9300
C4 C5 1.414(5)
C4 H4 0.9300
C5 C10 1.413(5)
C5 C6 1.416(4)
C6 C7 1.421(4)
C7 C8 1.370(5)
C7 C18 1.518(4)
C8 C9 1.401(6)
C8 H8 0.9300
C9 C10 1.357(6)
C9 H9 0.9300
C10 H10 0.9300
C11 O1 1.440(4)
C11 C14 1.523(5)
C11 H11 0.9800
C12 O1 1.433(4)
C12 C13 1.524(6)
C12 H12A 0.9700
C12 H12B 0.9700
C13 C14 1.543(5)
C13 H13A 0.9700
C13 H13B 0.9700
C14 C15 1.531(5)
C14 C18 1.540(4)
C15 C16 1.521(6)
C15 H15A 0.9700
C15 H15B 0.9700
C16 C17 1.507(7)
C16 H16A 0.9700
C16 H16B 0.9700
C17 O2 1.433(5)
C17 H17A 0.9700
C17 H17B 0.9700
C18 O2 1.431(4)
C18 H18 0.9800

loop_
_geom_torsion_atom_site_label_1
_geom_torsion_atom_site_label_2
_geom_torsion_atom_site_label_3
_geom_torsion_atom_site_label_4
_geom_torsion
C6 C1 C2 C3 -3.4(5)
C11 C1 C2 C3 176.5(3)
C1 C2 C3 C4 1.1(5)
C2 C3 C4 C5 1.1(5)
C3 C4 C5 C10 179.0(3)
C3 C4 C5 C6 -0.9(5)
C10 C5 C6 C7 -0.8(4)
C4 C5 C6 C7 179.1(3)
C10 C5 C6 C1 178.7(3)
C4 C5 C6 C1 -1.4(4)
C2 C1 C6 C5 3.5(4)
C11 C1 C6 C5 -176.4(3)
C2 C1 C6 C7 -177.0(3)
C11 C1 C6 C7 3.1(4)
C5 C6 C7 C8 0.7(4)
C1 C6 C7 C8 -178.7(3)
C5 C6 C7 C18 175.0(3)
C1 C6 C7 C18 -4.4(4)
C6 C7 C8 C9 -0.1(5)
C18 C7 C8 C9 -174.3(3)
C7 C8 C9 C10 -0.5(6)
C8 C9 C10 C5 0.5(6)
C4 C5 C10 C9 -179.7(4)
C6 C5 C10 C9 0.2(5)
C2 C1 C11 O1 -87.7(3)
C6 C1 C11 O1 92.2(3)
C2 C1 C11 C14 154.8(3)
C6 C1 C11 C14 -25.3(4)
O1 C12 C13 C14 10.0(4)
O1 C11 C14 C15 162.9(3)
C1 C11 C14 C15 -77.2(4)
O1 C11 C14 C18 -73.9(3)
C1 C11 C14 C18 46.0(4)
O1 C11 C14 C13 40.9(3)
C1 C11 C14 C13 160.9(3)
C12 C13 C14 C11 -30.2(3)
C12 C13 C14 C15 -150.0(3)
C12 C13 C14 C18 85.4(3)
C11 C14 C15 C16 173.6(3)
C18 C14 C15 C16 50.7(4)
C13 C14 C15 C16 -73.0(4)
C14 C15 C16 C17 -53.5(5)
C15 C16 C17 O2 57.6(5)
C8 C7 C18 O2 -30.2(4)
C6 C7 C18 O2 155.6(3)
C8 C7 C18 C14 -158.6(3)
C6 C7 C18 C14 27.3(4)
C11 C14 C18 O2 -175.2(3)
C15 C14 C18 O2 -51.5(3)
C13 C14 C18 O2 75.5(3)
C11 C14 C18 C7 -46.4(3)
C15 C14 C18 C7 77.4(3)
C13 C14 C18 C7 -155.7(3)
C13 C12 O1 C11 16.1(4)
C1 C11 O1 C12 -161.2(3)
C14 C11 O1 C12 -36.3(3)
C7 C18 O2 C17 -72.7(4)
C14 C18 O2 C17 57.1(4)
C16 C17 O2 C18 -60.9(4)
